data_4065537
loop_
_publ_author_name
'Stollenz, Michael'
'Bhuvanesh, Nattamai'
'Reibenspies, Joseph H.'
'Gladysz, John A.'

_publ_section_title
;
 Syntheses and Structures of Digold Complexes of Macrobicyclic
 Dibridgehead Diphosphines That Can Turn Themselves Inside Out
;
_journal_issue 24
_journal_name_full Organometallics
_journal_page_first 6510
_journal_paper_doi 10.1021/om200924g
_journal_volume 30
_journal_year 2011
_chemical_formula_sum 'C42 H84 Au2 Cl2 P2'
_chemical_formula_weight 1115.87
_chemical_name_systematic
;                                                                              
 ?                                                                             
;
_space_group_IT_number 2
_symmetry_cell_setting triclinic
_symmetry_space_group_name_Hall '-P 1'
_symmetry_space_group_name_H-M 'P -1'
_atom_sites_solution_hydrogens geom
_atom_sites_solution_primary direct
_atom_sites_solution_secondary difmap
_audit_creation_method SHELXL-97
_cell_angle_alpha 77.344(12)
_cell_angle_beta 80.620(11)
_cell_angle_gamma 88.085(12)
_cell_formula_units_Z 2
_cell_length_a 12.108(12)
_cell_length_b 12.206(12)
_cell_length_c 16.993(17)
_cell_measurement_reflns_used 2358
_cell_measurement_temperature 110(2)
_cell_measurement_theta_max 19.57
_cell_measurement_theta_min 2.27
_cell_volume 2418(4)
_computing_cell_refinement 'Bruker APEXII'
_computing_data_collection 'Bruker APEXII'
_computing_data_reduction 'Bruker SAINT'
_computing_molecular_graphics 'Bruker SHELXTL'
_computing_publication_material 'Bruker SHELXTL'
_computing_structure_refinement 'SHELXL-97 (Sheldrick, 2008)'
_computing_structure_solution 'SHELXS-97 (Sheldrick, 2008)'
_diffrn_ambient_temperature 110(2)
_diffrn_measured_fraction_theta_full 0.918
_diffrn_measured_fraction_theta_max 0.918
_diffrn_measurement_device_type 'CCD area detector'
_diffrn_measurement_method 'phi and omega scans'
_diffrn_radiation_monochromator graphite
_diffrn_radiation_source 'fine-focus sealed tube'
_diffrn_radiation_type MoK\a
_diffrn_radiation_wavelength 0.71069
_diffrn_reflns_av_R_equivalents 0.1393
_diffrn_reflns_av_sigmaI/netI 0.2864
_diffrn_reflns_limit_h_max 14
_diffrn_reflns_limit_h_min -14
_diffrn_reflns_limit_k_max 14
_diffrn_reflns_limit_k_min -14
_diffrn_reflns_limit_l_max 20
_diffrn_reflns_limit_l_min -18
_diffrn_reflns_number 15393
_diffrn_reflns_theta_full 25.00
_diffrn_reflns_theta_max 25.00
_diffrn_reflns_theta_min 2.32
_exptl_absorpt_coefficient_mu 6.263
_exptl_absorpt_correction_T_max 0.7447
_exptl_absorpt_correction_T_min 0.5731
_exptl_absorpt_correction_type multi-scan
_exptl_absorpt_process_details sadabs
_exptl_crystal_colour 'colorless '
_exptl_crystal_density_diffrn 1.533
_exptl_crystal_density_method 'not measured'
_exptl_crystal_description 'plate     '
_exptl_crystal_F_000 1116
_exptl_crystal_size_max 0.10
_exptl_crystal_size_mid 0.10
_exptl_crystal_size_min 0.05
_refine_diff_density_max 2.044
_refine_diff_density_min -1.042
_refine_diff_density_rms 0.189
_refine_ls_extinction_method none
_refine_ls_goodness_of_fit_ref 1.005
_refine_ls_hydrogen_treatment constr
_refine_ls_matrix_type full
_refine_ls_number_parameters 433
_refine_ls_number_reflns 7818
_refine_ls_number_restraints 234
_refine_ls_restrained_S_all 0.993
_refine_ls_R_factor_all 0.2303
_refine_ls_R_factor_gt 0.0837
_refine_ls_shift/su_max 0.001
_refine_ls_shift/su_mean 0.000
_refine_ls_structure_factor_coef Fsqd
_refine_ls_weighting_details 'calc w=1/[\s^2^(Fo^2^)+(0.0200P)^2^+0.0000P] where P=(Fo^2^+2Fc^2^)/3'
_refine_ls_weighting_scheme calc
_refine_ls_wR_factor_gt 0.1569
_refine_ls_wR_factor_ref 0.2199
_reflns_number_gt 2900
_reflns_number_total 7818
_reflns_threshold_expression >2sigma(I)
_cod_data_source_file om200924g_si_002.cif
_cod_data_source_block jg03
_cod_depositor_comments
;
The following automatic conversions were performed:

'_symmetry_cell_setting' value 'Triclinic' changed to 'triclinic'
according to /home/saulius/struct/CIF-dictionaries/cif_core.dic
dictionary named 'cif_core.dic' version 2.4.1 from 2010-06-29.

Automatic conversion script
Id: cif_fix_values 1715 2011-07-08 13:25:40Z adriana 
;
_cod_original_sg_symbol_H-M P-1
_cod_database_code 4065537

loop_
_symmetry_equiv_pos_as_xyz
'x, y, z'
'-x, -y, -z'

loop_
_atom_site_label
_atom_site_type_symbol
_atom_site_fract_x
_atom_site_fract_y
_atom_site_fract_z
_atom_site_U_iso_or_equiv
_atom_site_adp_type
_atom_site_occupancy
_atom_site_symmetry_multiplicity
_atom_site_calc_flag
_atom_site_refinement_flags
Au1 Au -0.12662(8) -0.67376(9) 1.07661(5) 0.0615(4) Uani 1 1 d .
Au2 Au 0.17128(8) -0.39019(8) 0.42921(5) 0.0573(4) Uani 1 1 d .
Cl1 Cl -0.1552(6) -0.7033(8) 1.2160(4) 0.104(3) Uani 1 1 d .
Cl2 Cl 0.1808(7) -0.4096(6) 0.2983(4) 0.089(2) Uani 1 1 d .
P1 P -0.1029(6) -0.6535(6) 0.9433(3) 0.065(2) Uani 1 1 d .
P2 P 0.1624(5) -0.3723(6) 0.5566(3) 0.0569(17) Uani 1 1 d .
C1 C 0.029(2) -0.714(2) 0.9032(13) 0.073(4) Uani 1 1 d U
H1A H 0.0350 -0.6988 0.8430 0.087 Uiso 1 1 calc R
H1B H 0.0907 -0.6724 0.9154 0.087 Uiso 1 1 calc R
C2 C 0.051(2) -0.831(2) 0.9300(13) 0.075(4) Uani 1 1 d U
H2A H -0.0030 -0.8755 0.9119 0.090 Uiso 1 1 calc R
H2B H 0.0397 -0.8506 0.9905 0.090 Uiso 1 1 calc R
C3 C 0.171(2) -0.865(2) 0.8975(14) 0.078(4) Uani 1 1 d U
H3A H 0.1821 -0.8441 0.8370 0.094 Uiso 1 1 calc R
H3B H 0.2243 -0.8213 0.9162 0.094 Uiso 1 1 calc R
C4 C 0.198(2) -0.988(2) 0.9226(14) 0.081(4) Uani 1 1 d U
H4A H 0.1555 -1.0319 0.8951 0.098 Uiso 1 1 calc R
H4B H 0.1749 -1.0136 0.9823 0.098 Uiso 1 1 calc R
C5 C 0.335(2) -1.013(2) 0.8989(14) 0.081(4) Uani 1 1 d U
H5A H 0.3800 -0.9597 0.9168 0.097 Uiso 1 1 calc R
H5B H 0.3532 -1.0905 0.9267 0.097 Uiso 1 1 calc R
C6 C 0.361(2) -1.001(2) 0.8105(14) 0.080(4) Uani 1 1 d U
H6A H 0.3300 -0.9284 0.7842 0.096 Uiso 1 1 calc R
H6B H 0.3229 -1.0614 0.7950 0.096 Uiso 1 1 calc R
C7 C 0.485(2) -1.004(2) 0.7771(14) 0.078(4) Uani 1 1 d U
H7A H 0.5241 -0.9497 0.7990 0.093 Uiso 1 1 calc R
H7B H 0.5137 -1.0795 0.7987 0.093 Uiso 1 1 calc R
C8 C 0.516(2) -0.978(2) 0.6877(14) 0.079(4) Uani 1 1 d U
H8A H 0.4827 -1.0366 0.6668 0.095 Uiso 1 1 calc R
H8B H 0.5987 -0.9859 0.6750 0.095 Uiso 1 1 calc R
C9 C 0.485(2) -0.864(2) 0.6394(14) 0.080(3) Uani 1 1 d U
H9A H 0.5109 -0.8587 0.5803 0.096 Uiso 1 1 calc R
H9B H 0.4024 -0.8554 0.6480 0.096 Uiso 1 1 calc R
C10 C 0.538(2) -0.774(2) 0.6675(14) 0.079(3) Uani 1 1 d U
H10A H 0.6206 -0.7751 0.6524 0.095 Uiso 1 1 calc R
H10B H 0.5192 -0.7831 0.7275 0.095 Uiso 1 1 calc R
C11 C 0.489(2) -0.659(2) 0.6225(14) 0.078(4) Uani 1 1 d U
H11A H 0.5301 -0.5972 0.6343 0.093 Uiso 1 1 calc R
H11B H 0.5083 -0.6549 0.5630 0.093 Uiso 1 1 calc R
C12 C 0.369(2) -0.632(2) 0.6387(13) 0.075(4) Uani 1 1 d U
H12A H 0.3459 -0.6433 0.6985 0.090 Uiso 1 1 calc R
H12B H 0.3267 -0.6866 0.6196 0.090 Uiso 1 1 calc R
C13 C 0.338(2) -0.514(2) 0.5985(13) 0.071(4) Uani 1 1 d U
H13A H 0.3843 -0.4597 0.6142 0.085 Uiso 1 1 calc R
H13B H 0.3552 -0.5050 0.5384 0.085 Uiso 1 1 calc R
C14 C 0.217(2) -0.489(2) 0.6222(13) 0.069(4) Uani 1 1 d U
H14A H 0.2064 -0.4752 0.6781 0.083 Uiso 1 1 calc R
H14B H 0.1732 -0.5568 0.6240 0.083 Uiso 1 1 calc R
C15 C -0.206(2) -0.730(2) 0.9111(14) 0.074(4) Uani 1 1 d U
H15A H -0.1893 -0.7202 0.8510 0.089 Uiso 1 1 calc R
H15B H -0.1985 -0.8109 0.9352 0.089 Uiso 1 1 calc R
C16 C -0.325(2) -0.697(2) 0.9336(14) 0.076(4) Uani 1 1 d U
H16A H -0.3300 -0.6139 0.9172 0.091 Uiso 1 1 calc R
H16B H -0.3454 -0.7178 0.9938 0.091 Uiso 1 1 calc R
C17 C -0.410(2) -0.748(2) 0.8955(14) 0.077(4) Uani 1 1 d U
H17A H -0.3936 -0.7218 0.8354 0.093 Uiso 1 1 calc R
H17B H -0.4005 -0.8309 0.9078 0.093 Uiso 1 1 calc R
C18 C -0.528(2) -0.723(2) 0.9230(14) 0.080(4) Uani 1 1 d U
H18A H -0.5491 -0.7615 0.9810 0.096 Uiso 1 1 calc R
H18B H -0.5756 -0.7531 0.8907 0.096 Uiso 1 1 calc R
C19 C -0.549(2) -0.598(2) 0.9145(14) 0.083(4) Uani 1 1 d U
H19A H -0.6283 -0.5872 0.9373 0.099 Uiso 1 1 calc R
H19B H -0.5023 -0.5693 0.9484 0.099 Uiso 1 1 calc R
C20 C -0.526(2) -0.527(2) 0.8298(14) 0.082(4) Uani 1 1 d U
H20A H -0.5725 -0.5556 0.7956 0.098 Uiso 1 1 calc R
H20B H -0.4469 -0.5363 0.8071 0.098 Uiso 1 1 calc R
C21 C -0.550(2) -0.401(2) 0.8222(13) 0.081(4) Uani 1 1 d U
H21A H -0.6282 -0.3917 0.8479 0.097 Uiso 1 1 calc R
H21B H -0.5006 -0.3712 0.8540 0.097 Uiso 1 1 calc R
C22 C -0.533(2) -0.329(2) 0.7363(14) 0.081(3) Uani 1 1 d U
H22A H -0.5488 -0.2494 0.7385 0.097 Uiso 1 1 calc R
H22B H -0.5866 -0.3528 0.7048 0.097 Uiso 1 1 calc R
C23 C -0.413(2) -0.340(2) 0.6932(13) 0.077(3) Uani 1 1 d U
H23A H -0.3601 -0.3234 0.7278 0.092 Uiso 1 1 calc R
H23B H -0.4003 -0.4184 0.6870 0.092 Uiso 1 1 calc R
C24 C -0.389(2) -0.261(2) 0.6095(13) 0.075(3) Uani 1 1 d U
H24A H -0.4510 -0.2666 0.5788 0.090 Uiso 1 1 calc R
H24B H -0.3864 -0.1829 0.6163 0.090 Uiso 1 1 calc R
C25 C -0.280(2) -0.289(2) 0.5611(13) 0.072(3) Uani 1 1 d U
H25A H -0.2675 -0.2334 0.5084 0.086 Uiso 1 1 calc R
H25B H -0.2874 -0.3636 0.5489 0.086 Uiso 1 1 calc R
C26 C -0.1793(19) -0.289(2) 0.6033(13) 0.070(3) Uani 1 1 d U
H26A H -0.1918 -0.3464 0.6551 0.084 Uiso 1 1 calc R
H26B H -0.1746 -0.2153 0.6174 0.084 Uiso 1 1 calc R
C27 C -0.061(2) -0.314(2) 0.5527(13) 0.069(4) Uani 1 1 d U
H27A H -0.0699 -0.3746 0.5237 0.083 Uiso 1 1 calc R
H27B H -0.0340 -0.2459 0.5116 0.083 Uiso 1 1 calc R
C28 C 0.0206(19) -0.349(2) 0.6101(13) 0.069(4) Uani 1 1 d U
H28A H -0.0061 -0.4189 0.6494 0.083 Uiso 1 1 calc R
H28B H 0.0246 -0.2899 0.6414 0.083 Uiso 1 1 calc R
C29 C -0.102(2) -0.510(2) 0.8786(14) 0.075(4) Uani 1 1 d U
H29A H -0.0237 -0.4819 0.8647 0.090 Uiso 1 1 calc R
H29B H -0.1276 -0.5140 0.8269 0.090 Uiso 1 1 calc R
C30 C -0.167(2) -0.433(2) 0.9135(14) 0.077(4) Uani 1 1 d U
H30A H -0.1411 -0.4284 0.9649 0.093 Uiso 1 1 calc R
H30B H -0.2453 -0.4614 0.9279 0.093 Uiso 1 1 calc R
C31 C -0.167(2) -0.306(2) 0.8552(15) 0.081(4) Uani 1 1 d U
H31A H -0.0884 -0.2789 0.8426 0.097 Uiso 1 1 calc R
H31B H -0.1887 -0.3134 0.8030 0.097 Uiso 1 1 calc R
C32 C -0.233(2) -0.223(2) 0.8830(15) 0.085(4) Uani 1 1 d U
H32A H -0.2083 -0.2095 0.9328 0.103 Uiso 1 1 calc R
H32B H -0.3116 -0.2495 0.8981 0.103 Uiso 1 1 calc R
C33 C -0.228(2) -0.115(2) 0.8211(15) 0.090(4) Uani 1 1 d U
H33A H -0.2505 -0.1325 0.7717 0.108 Uiso 1 1 calc R
H33B H -0.2878 -0.0666 0.8424 0.108 Uiso 1 1 calc R
C34 C -0.128(3) -0.046(2) 0.7935(15) 0.093(4) Uani 1 1 d U
H34A H -0.0650 -0.0957 0.7808 0.111 Uiso 1 1 calc R
H34B H -0.1135 -0.0153 0.8402 0.111 Uiso 1 1 calc R
C35 C -0.124(3) 0.051(2) 0.7218(16) 0.093(4) Uani 1 1 d U
H35A H -0.1283 0.0214 0.6725 0.111 Uiso 1 1 calc R
H35B H -0.1913 0.0983 0.7307 0.111 Uiso 1 1 calc R
C36 C -0.023(3) 0.121(2) 0.7069(16) 0.092(4) Uani 1 1 d U
H36A H -0.0249 0.1571 0.7542 0.110 Uiso 1 1 calc R
H36B H -0.0278 0.1825 0.6585 0.110 Uiso 1 1 calc R
C37 C 0.089(2) 0.067(2) 0.6933(15) 0.089(4) Uani 1 1 d U
H37A H 0.1476 0.1241 0.6880 0.107 Uiso 1 1 calc R
H37B H 0.0962 0.0079 0.7423 0.107 Uiso 1 1 calc R
C38 C 0.111(2) 0.016(2) 0.6209(15) 0.085(4) Uani 1 1 d U
H38A H 0.0899 0.0708 0.5734 0.102 Uiso 1 1 calc R
H38B H 0.0625 -0.0506 0.6309 0.102 Uiso 1 1 calc R
C39 C 0.231(2) -0.018(2) 0.5997(14) 0.082(4) Uani 1 1 d U
H39A H 0.2805 0.0449 0.5999 0.098 Uiso 1 1 calc R
H39B H 0.2480 -0.0822 0.6432 0.098 Uiso 1 1 calc R
C40 C 0.261(2) -0.051(2) 0.5203(14) 0.079(4) Uani 1 1 d U
H40A H 0.2430 0.0127 0.4774 0.095 Uiso 1 1 calc R
H40B H 0.3433 -0.0614 0.5104 0.095 Uiso 1 1 calc R
C41 C 0.213(2) -0.146(2) 0.5091(14) 0.077(4) Uani 1 1 d U
H41A H 0.2320 -0.1502 0.4510 0.092 Uiso 1 1 calc R
H41B H 0.1303 -0.1395 0.5219 0.092 Uiso 1 1 calc R
C42 C 0.249(2) -0.2502(19) 0.5608(14) 0.075(4) Uani 1 1 d U
H42A H 0.2422 -0.2414 0.6180 0.090 Uiso 1 1 calc R
H42B H 0.3291 -0.2644 0.5415 0.090 Uiso 1 1 calc R

loop_
_atom_site_aniso_label
_atom_site_aniso_U_11
_atom_site_aniso_U_22
_atom_site_aniso_U_33
_atom_site_aniso_U_23
_atom_site_aniso_U_13
_atom_site_aniso_U_12
Au1 0.0472(7) 0.0986(9) 0.0436(6) -0.0263(5) -0.0048(5) -0.0102(6)
Au2 0.0667(8) 0.0648(7) 0.0427(6) -0.0171(4) -0.0069(5) -0.0039(5)
Cl1 0.053(5) 0.192(9) 0.068(4) -0.038(5) -0.003(3) -0.005(5)
Cl2 0.136(7) 0.058(4) 0.074(4) -0.015(3) -0.015(4) -0.008(4)
P1 0.064(5) 0.096(5) 0.040(3) -0.026(3) -0.009(3) -0.019(4)
P2 0.056(4) 0.076(5) 0.035(3) -0.008(3) -0.003(3) -0.002(4)
C1 0.076(9) 0.091(10) 0.051(8) -0.017(8) -0.007(7) -0.009(9)
C2 0.076(8) 0.092(9) 0.056(7) -0.018(7) -0.005(7) -0.008(8)
C3 0.076(8) 0.094(8) 0.063(7) -0.017(7) -0.006(6) -0.007(8)
C4 0.076(7) 0.096(8) 0.069(7) -0.015(6) -0.005(6) -0.008(7)
C5 0.074(7) 0.093(8) 0.073(6) -0.016(6) -0.003(6) -0.008(7)
C6 0.070(7) 0.091(8) 0.078(6) -0.017(6) -0.003(6) -0.010(7)
C7 0.066(7) 0.088(7) 0.080(6) -0.021(6) -0.008(6) -0.009(7)
C8 0.066(7) 0.091(7) 0.080(7) -0.022(6) -0.008(6) -0.005(7)
C9 0.068(7) 0.091(7) 0.078(7) -0.020(6) -0.002(6) -0.003(7)
C10 0.069(7) 0.090(8) 0.074(7) -0.018(6) 0.001(6) -0.002(7)
C11 0.070(7) 0.088(8) 0.070(7) -0.015(6) 0.001(6) -0.001(7)
C12 0.069(7) 0.084(8) 0.065(7) -0.014(6) 0.003(6) -0.002(7)
C13 0.066(8) 0.080(8) 0.063(7) -0.015(6) 0.003(7) -0.005(8)
C14 0.064(9) 0.079(9) 0.061(8) -0.018(7) 0.003(8) -0.007(8)
C15 0.059(9) 0.105(10) 0.061(8) -0.024(8) -0.007(8) -0.011(9)
C16 0.058(8) 0.107(9) 0.065(7) -0.025(7) -0.009(7) -0.012(8)
C17 0.058(7) 0.108(8) 0.069(7) -0.025(6) -0.010(6) -0.010(7)
C18 0.060(7) 0.108(8) 0.075(7) -0.027(6) -0.009(6) -0.008(7)
C19 0.063(7) 0.108(8) 0.080(7) -0.028(6) -0.007(6) -0.005(7)
C20 0.064(7) 0.105(8) 0.079(7) -0.029(6) -0.007(6) -0.003(7)
C21 0.063(7) 0.102(8) 0.080(7) -0.027(6) -0.005(6) -0.001(7)
C22 0.061(7) 0.100(7) 0.082(7) -0.024(6) -0.006(6) 0.000(7)
C23 0.058(7) 0.094(7) 0.079(7) -0.024(6) -0.007(6) 0.000(6)
C24 0.058(7) 0.091(7) 0.077(7) -0.022(6) -0.009(6) -0.001(6)
C25 0.057(7) 0.088(8) 0.073(7) -0.022(6) -0.011(6) -0.001(7)
C26 0.057(8) 0.087(8) 0.069(7) -0.023(6) -0.013(6) 0.002(7)
C27 0.059(8) 0.085(8) 0.067(8) -0.021(7) -0.013(6) 0.005(7)
C28 0.062(9) 0.083(9) 0.065(9) -0.021(7) -0.013(7) 0.006(8)
C29 0.071(10) 0.071(9) 0.087(9) -0.024(7) -0.016(8) -0.011(8)
C30 0.074(9) 0.073(9) 0.088(8) -0.022(7) -0.015(7) -0.009(7)
C31 0.079(9) 0.076(8) 0.091(8) -0.023(6) -0.014(7) -0.008(7)
C32 0.083(8) 0.080(8) 0.094(8) -0.022(6) -0.011(7) -0.005(7)
C33 0.088(8) 0.083(8) 0.098(7) -0.021(6) -0.010(7) 0.001(7)
C34 0.093(8) 0.083(8) 0.100(7) -0.021(6) -0.010(7) 0.003(7)
C35 0.097(8) 0.080(8) 0.099(7) -0.020(6) -0.009(7) 0.004(7)
C36 0.099(8) 0.076(7) 0.097(7) -0.020(6) -0.007(7) 0.003(7)
C37 0.101(8) 0.072(7) 0.093(7) -0.021(6) -0.006(7) 0.001(7)
C38 0.100(8) 0.067(7) 0.089(7) -0.024(6) -0.010(7) -0.002(7)
C39 0.098(9) 0.065(7) 0.085(7) -0.024(6) -0.011(7) -0.005(7)
C40 0.096(9) 0.063(7) 0.081(7) -0.022(6) -0.012(7) -0.006(7)
C41 0.094(9) 0.061(8) 0.078(8) -0.020(6) -0.011(7) -0.008(7)
C42 0.092(10) 0.059(9) 0.077(9) -0.021(7) -0.011(8) -0.011(8)

loop_
_atom_type_symbol
_atom_type_description
_atom_type_scat_dispersion_real
_atom_type_scat_dispersion_imag
_atom_type_scat_source
C C 0.0033 0.0016 'International Tables Vol C Tables 4.2.6.8 and 6.1.1.4'
H H 0.0000 0.0000 'International Tables Vol C Tables 4.2.6.8 and 6.1.1.4'
P P 0.1023 0.0942 'International Tables Vol C Tables 4.2.6.8 and 6.1.1.4'
Cl Cl 0.1484 0.1585 'International Tables Vol C Tables 4.2.6.8 and 6.1.1.4'
Au Au -2.0133 8.8022 'International Tables Vol C Tables 4.2.6.8 and 6.1.1.4'

loop_
_geom_angle_atom_site_label_1
_geom_angle_atom_site_label_2
_geom_angle_atom_site_label_3
_geom_angle
P1 Au1 Cl1 177.2(3)
P2 Au2 Cl2 179.7(3)
C15 P1 C1 102.7(12)
C15 P1 C29 105.4(11)
C1 P1 C29 103.8(12)
C15 P1 Au1 112.2(8)
C1 P1 Au1 112.4(8)
C29 P1 Au1 118.7(8)
C14 P2 C28 105.4(11)
C14 P2 C42 104.2(11)
C28 P2 C42 106.0(12)
C14 P2 Au2 114.4(8)
C28 P2 Au2 115.4(7)
C42 P2 Au2 110.5(8)
C2 C1 P1 120.3(19)
C1 C2 C3 113(2)
C4 C3 C2 116(2)
C3 C4 C5 112(2)
C6 C5 C4 107.7(19)
C5 C6 C7 115(2)
C8 C7 C6 117(2)
C7 C8 C9 119(2)
C10 C9 C8 109(2)
C9 C10 C11 106(2)
C12 C11 C10 121(2)
C11 C12 C13 115(2)
C14 C13 C12 112(2)
C13 C14 P2 115.8(16)
C16 C15 P1 115.5(18)
C15 C16 C17 115(2)
C18 C17 C16 115(2)
C17 C18 C19 113(2)
C20 C19 C18 116(2)
C19 C20 C21 116(2)
C22 C21 C20 116(2)
C21 C22 C23 111(2)
C24 C23 C22 112(2)
C25 C24 C23 112(2)
C24 C25 C26 114.7(19)
C25 C26 C27 116.3(18)
C28 C27 C26 109.2(18)
C27 C28 P2 112.5(15)
C30 C29 P1 115.0(19)
C29 C30 C31 115(2)
C32 C31 C30 120(2)
C31 C32 C33 113(2)
C34 C33 C32 123(3)
C33 C34 C35 120(2)
C36 C35 C34 114(2)
C35 C36 C37 118(3)
C38 C37 C36 116(2)
C37 C38 C39 114(2)
C40 C39 C38 116(2)
C41 C40 C39 119(2)
C40 C41 C42 113(2)
C41 C42 P2 110.5(17)

loop_
_geom_bond_atom_site_label_1
_geom_bond_atom_site_label_2
_geom_bond_distance
Au1 P1 2.196(6)
Au1 Cl1 2.286(7)
Au2 P2 2.208(6)
Au2 Cl2 2.272(7)
P1 C15 1.80(2)
P1 C1 1.83(3)
P1 C29 1.85(2)
P2 C14 1.79(2)
P2 C28 1.85(2)
P2 C42 1.87(2)
C1 C2 1.43(3)
C2 C3 1.54(3)
C3 C4 1.51(3)
C4 C5 1.68(3)
C5 C6 1.46(3)
C6 C7 1.52(3)
C7 C8 1.47(3)
C8 C9 1.52(3)
C9 C10 1.50(3)
C10 C11 1.59(3)
C11 C12 1.47(3)
C12 C13 1.52(3)
C13 C14 1.49(3)
C15 C16 1.49(3)
C16 C17 1.53(3)
C17 C18 1.47(3)
C18 C19 1.52(3)
C19 C20 1.50(3)
C20 C21 1.54(3)
C21 C22 1.52(3)
C22 C23 1.53(3)
C23 C24 1.52(3)
C24 C25 1.50(3)
C25 C26 1.52(3)
C26 C27 1.60(3)
C27 C28 1.49(3)
C29 C30 1.38(3)
C30 C31 1.65(3)
C31 C32 1.39(3)
C32 C33 1.49(3)
C33 C34 1.45(3)
C34 C35 1.49(3)
C35 C36 1.48(3)
C36 C37 1.49(4)
C37 C38 1.48(3)
C38 C39 1.51(3)
C39 C40 1.48(3)
C40 C41 1.37(3)
C41 C42 1.48(3)

loop_
_geom_torsion_atom_site_label_1
_geom_torsion_atom_site_label_2
_geom_torsion_atom_site_label_3
_geom_torsion_atom_site_label_4
_geom_torsion
Cl1 Au1 P1 C15 28(6)
Cl1 Au1 P1 C1 -87(6)
Cl1 Au1 P1 C29 151(6)
Cl2 Au2 P2 C14 4(51)
Cl2 Au2 P2 C28 -119(50)
Cl2 Au2 P2 C42 121(50)
C15 P1 C1 C2 -61(2)
C29 P1 C1 C2 -170.8(19)
Au1 P1 C1 C2 60(2)
P1 C1 C2 C3 -173.8(16)
C1 C2 C3 C4 -179(2)
C2 C3 C4 C5 -169.6(19)
C3 C4 C5 C6 -72(3)
C4 C5 C6 C7 171(2)
C5 C6 C7 C8 -173(2)
C6 C7 C8 C9 59(3)
C7 C8 C9 C10 60(3)
C8 C9 C10 C11 -173(2)
C9 C10 C11 C12 64(3)
C10 C11 C12 C13 173(2)
C11 C12 C13 C14 -176(2)
C12 C13 C14 P2 -161.7(17)
C28 P2 C14 C13 -171.2(18)
C42 P2 C14 C13 -60(2)
Au2 P2 C14 C13 61(2)
C1 P1 C15 C16 -178.6(19)
C29 P1 C15 C16 -70(2)
Au1 P1 C15 C16 60(2)
P1 C15 C16 C17 171.1(18)
C15 C16 C17 C18 175(2)
C16 C17 C18 C19 53(3)
C17 C18 C19 C20 62(3)
C18 C19 C20 C21 179(2)
C19 C20 C21 C22 -177(2)
C20 C21 C22 C23 -58(3)
C21 C22 C23 C24 -175(2)
C22 C23 C24 C25 -168(2)
C23 C24 C25 C26 -56(3)
C24 C25 C26 C27 -178(2)
C25 C26 C27 C28 -161(2)
C26 C27 C28 P2 -177.0(17)
C14 P2 C28 C27 -143.2(18)
C42 P2 C28 C27 106.7(18)
Au2 P2 C28 C27 -16(2)
C15 P1 C29 C30 96(2)
C1 P1 C29 C30 -156(2)
Au1 P1 C29 C30 -31(2)
P1 C29 C30 C31 -179.4(16)
C29 C30 C31 C32 178(3)
C30 C31 C32 C33 -177(2)
C31 C32 C33 C34 -67(4)
C32 C33 C34 C35 170(3)
C33 C34 C35 C36 173(3)
C34 C35 C36 C37 57(4)
C35 C36 C37 C38 62(3)
C36 C37 C38 C39 169(2)
C37 C38 C39 C40 -170(2)
C38 C39 C40 C41 -65(3)
C39 C40 C41 C42 -67(3)
C40 C41 C42 P2 170(2)
C14 P2 C42 C41 -179.7(18)
C28 P2 C42 C41 -69(2)
Au2 P2 C42 C41 57(2)
